data_7132580
loop_
_publ_author_name
'Zhang, Xiaoxiang'
'Liu, Chenrui'
'Wei, Wanxing'
'Zhang, Zhuan'
'Liang, Taoyuan'

_publ_section_title
;
 Iodine-dependent oxidative regioselective aminochalcogenation of
 indolines.
;
_journal_issue 9
_journal_name_full 'Chemical communications (Cambridge, England)'
_journal_page_first 1152
_journal_page_last 1155
_journal_paper_doi 10.1039/d3cc05999e
_journal_volume 60
_journal_year 2024
_chemical_formula_moiety 'C19 H17 N3 S'
_chemical_formula_sum 'C19 H17 N3 S'
_chemical_formula_weight 319.41
_space_group_crystal_system monoclinic
_space_group_IT_number 14
_space_group_name_Hall '-P 2ybc'
_space_group_name_H-M_alt 'P 1 21/c 1'
_atom_sites_solution_hydrogens geom
_atom_sites_solution_primary dual
_audit_block_doi 10.5517/ccdc.csd.cc2fgp8w
_audit_creation_date 2023-03-14
_audit_creation_method
;
Olex2 1.2
(compiled 2018.05.29 svn.r3508 for OlexSys, GUI svn.r5506)
;
_audit_update_record
;
2023-03-14 deposited with the CCDC.	2024-01-03 downloaded from the CCDC.
;
_cell_angle_alpha 90
_cell_angle_beta 100.290(11)
_cell_angle_gamma 90
_cell_formula_units_Z 4
_cell_length_a 7.7135(7)
_cell_length_b 22.940(2)
_cell_length_c 9.6284(11)
_cell_measurement_reflns_used 2050
_cell_measurement_temperature 293
_cell_measurement_theta_max 24.5690
_cell_measurement_theta_min 4.2940
_cell_volume 1676.3(3)
_computing_cell_refinement 'CrysAlisPro 1.171.38.41 (Rigaku OD, 2015)'
_computing_data_collection 'CrysAlisPro 1.171.38.41 (Rigaku OD, 2015)'
_computing_data_reduction 'CrysAlisPro 1.171.38.41 (Rigaku OD, 2015)'
_computing_molecular_graphics 'Olex2 (Dolomanov et al., 2009)'
_computing_publication_material 'Olex2 (Dolomanov et al., 2009)'
_computing_structure_refinement 'ShelXL (Sheldrick, 2015)'
_computing_structure_solution 'ShelXT (Sheldrick, 2015)'
_diffrn_ambient_temperature 293
_diffrn_detector 'CCD plate'
_diffrn_detector_area_resol_mean 8.0606
_diffrn_detector_type Eos
_diffrn_measured_fraction_theta_full 0.995
_diffrn_measured_fraction_theta_max 0.828
_diffrn_measurement_details
;
List of Runs (angles in degrees, time in seconds):

  # Type    Start    End  Width  t~exp~   \w     \q     \k     \f   Frames
#--------------------------------------------------------------------------
  1  \w     -1.00  71.00   0.80    1.00    --   15.81  57.00 -60.00   90
  2  \w      2.00  63.60   0.80    1.00    --   15.81  57.00  60.00   77
  3  \w     36.00  80.00   0.80    1.00    --   15.81 178.00-120.00   55
  4  \w     40.00  68.80   0.80    1.00    --   15.81 178.00 -30.00   36
  5  \w    -24.00  11.20   0.80    1.00    --  -16.59 -99.00  60.00   44
;
_diffrn_measurement_device 'four-circle diffractometer'
_diffrn_measurement_device_type 'Xcalibur, Eos, Gemini'
_diffrn_measurement_method '\w scans'
_diffrn_orient_matrix_type 'CrysAlisPro convention (1999,Acta A55,543-557)'
_diffrn_orient_matrix_UB_11 0.0127098000
_diffrn_orient_matrix_UB_12 0.0282096000
_diffrn_orient_matrix_UB_13 -0.0264702000
_diffrn_orient_matrix_UB_21 -0.0066481000
_diffrn_orient_matrix_UB_22 0.0122265000
_diffrn_orient_matrix_UB_23 0.0665081000
_diffrn_orient_matrix_UB_31 0.0924291000
_diffrn_orient_matrix_UB_32 -0.0030129000
_diffrn_orient_matrix_UB_33 0.0219624000
_diffrn_radiation_monochromator graphite
_diffrn_radiation_probe x-ray
_diffrn_radiation_type MoK\a
_diffrn_radiation_wavelength 0.71073
_diffrn_reflns_av_R_equivalents 0.0410
_diffrn_reflns_av_unetI/netI 0.0634
_diffrn_reflns_Laue_measured_fraction_full 0.995
_diffrn_reflns_Laue_measured_fraction_max 0.828
_diffrn_reflns_limit_h_max 7
_diffrn_reflns_limit_h_min -10
_diffrn_reflns_limit_k_max 30
_diffrn_reflns_limit_k_min -31
_diffrn_reflns_limit_l_max 13
_diffrn_reflns_limit_l_min -11
_diffrn_reflns_number 8754
_diffrn_reflns_point_group_measured_fraction_full 0.995
_diffrn_reflns_point_group_measured_fraction_max 0.828
_diffrn_reflns_theta_full 25.242
_diffrn_reflns_theta_max 29.440
_diffrn_reflns_theta_min 3.553
_diffrn_source 'fine-focus sealed X-ray tube'
_diffrn_source_type 'Enhance (Mo) X-ray Source'
_exptl_absorpt_coefficient_mu 0.196
_exptl_absorpt_correction_T_max 1.00000
_exptl_absorpt_correction_T_min 0.56572
_exptl_absorpt_correction_type multi-scan
_exptl_absorpt_process_details
;
CrysAlisPro 1.171.38.41 (Rigaku Oxford Diffraction, 2015)
Empirical absorption correction using spherical harmonics,
 implemented in SCALE3 ABSPACK scaling algorithm.
;
_exptl_crystal_density_diffrn 1.266
_exptl_crystal_description block
_exptl_crystal_F_000 672
_exptl_crystal_size_max 0.2
_exptl_crystal_size_mid 0.14
_exptl_crystal_size_min 0.1
_refine_diff_density_max 0.469
_refine_diff_density_min -0.368
_refine_diff_density_rms 0.047
_refine_ls_extinction_method none
_refine_ls_goodness_of_fit_ref 1.041
_refine_ls_hydrogen_treatment constr
_refine_ls_matrix_type full
_refine_ls_number_parameters 210
_refine_ls_number_reflns 3848
_refine_ls_number_restraints 0
_refine_ls_restrained_S_all 1.041
_refine_ls_R_factor_all 0.1152
_refine_ls_R_factor_gt 0.0707
_refine_ls_shift/su_max 0.000
_refine_ls_shift/su_mean 0.000
_refine_ls_structure_factor_coef Fsqd
_refine_ls_weighting_details 'w=1/[\s^2^(Fo^2^)+(0.0754P)^2^+0.4195P] where P=(Fo^2^+2Fc^2^)/3'
_refine_ls_weighting_scheme calc
_refine_ls_wR_factor_gt 0.1590
_refine_ls_wR_factor_ref 0.1860
_reflns_Friedel_coverage 0.000
_reflns_number_gt 2404
_reflns_number_total 3848
_reflns_threshold_expression 'I > 2\s(I)'
_cod_data_source_file d3cc05999e2.cif
_cod_data_source_block exp_12703
_cod_depositor_comments 'Adding full bibliography for 7132580.cif.'
_cod_original_cell_volume 1676.4(3)
_cod_database_code 7132580
_shelx_shelxl_version_number 2018/3
_shelx_space_group_comment
;
The symmetry employed for this shelxl refinement is uniquely defined
by the following loop, which should always be used as a source of
symmetry information in preference to the above space-group names.
They are only intended as comments.
;
_shelx_estimated_absorpt_t_max 0.981
_shelx_estimated_absorpt_t_min 0.962
_reflns_odcompleteness_completeness 99.07
_reflns_odcompleteness_iscentric 1
_reflns_odcompleteness_theta 26.32
_olex2_refinement_description
;
1. Fixed Uiso
 At 1.2 times of:
  All C(H) groups
 At 1.5 times of:
  All C(H,H,H) groups
2.a Aromatic/amide H refined with riding coordinates:
 C15(H15), C9(H9), C12(H12), C19(H19), C11(H11), C5(H5), C16(H16), C18(H18),
 C3(H3), C17(H17), C4(H4)
2.b Idealised Me refined as rotating group:
 C1(H1A,H1B,H1C), C7(H7A,H7B,H7C)
;
_olex2_submission_special_instructions 'No special instructions were received'
_oxdiff_exptl_absorpt_empirical_details
;
Empirical correction (ABSPACK) includes:
- Absorption correction using spherical harmonics
- Frame scaling
;
_oxdiff_exptl_absorpt_empirical_full_max 1.577
_oxdiff_exptl_absorpt_empirical_full_min 0.658

loop_
_space_group_symop_operation_xyz
'x, y, z'
'-x, y+1/2, -z+1/2'
'-x, -y, -z'
'x, -y-1/2, z-1/2'

loop_
_atom_site_label
_atom_site_type_symbol
_atom_site_fract_x
_atom_site_fract_y
_atom_site_fract_z
_atom_site_U_iso_or_equiv
_atom_site_adp_type
_atom_site_occupancy
_atom_site_site_symmetry_order
_atom_site_calc_flag
_atom_site_refinement_flags_posn
_atom_site_refinement_flags_adp
_atom_site_refinement_flags_occupancy
_atom_site_disorder_assembly
_atom_site_disorder_group
S1 S 0.20251(10) 0.15985(4) 0.59148(8) 0.0670(3) Uani 1 1 d . . . . .
N1 N 0.6682(3) 0.31430(10) 0.3387(2) 0.0456(6) Uani 1 1 d . . . . .
N2 N 0.6600(3) 0.41916(10) 0.3140(3) 0.0495(6) Uani 1 1 d . . . . .
N3 N 0.8244(3) 0.43853(12) 0.3733(3) 0.0677(7) Uani 1 1 d . . . . .
C2 C 0.5925(3) 0.36750(12) 0.3607(3) 0.0447(6) Uani 1 1 d . . . . .
C14 C 0.0516(3) 0.13227(12) 0.4458(3) 0.0449(6) Uani 1 1 d . . . . .
C8 C 0.4388(3) 0.29916(13) 0.4477(3) 0.0455(7) Uani 1 1 d . . . . .
C15 C 0.0373(3) 0.15205(13) 0.3089(3) 0.0488(7) Uani 1 1 d . . . . .
H15 H 0.112335 0.181153 0.287584 0.059 Uiso 1 1 calc R . . . .
C13 C 0.5737(3) 0.27181(12) 0.3916(3) 0.0447(6) Uani 1 1 d . . . . .
C6 C 0.4513(3) 0.36067(13) 0.4269(3) 0.0494(7) Uani 1 1 d . . . . .
C9 C 0.3231(3) 0.26401(14) 0.5093(3) 0.0522(7) Uani 1 1 d . . . . .
H9 H 0.233337 0.281005 0.548277 0.063 Uiso 1 1 calc R . . . .
C12 C 0.5959(4) 0.21148(13) 0.3934(3) 0.0556(8) Uani 1 1 d . . . . .
H12 H 0.685725 0.194125 0.355246 0.067 Uiso 1 1 calc R . . . .
C19 C -0.0614(4) 0.08862(13) 0.4763(4) 0.0578(8) Uani 1 1 d . . . . .
H19 H -0.052311 0.074909 0.568176 0.069 Uiso 1 1 calc R . . . .
C10 C 0.3435(3) 0.20514(14) 0.5115(3) 0.0511(7) Uani 1 1 d . . . . .
C11 C 0.4806(4) 0.17872(14) 0.4535(3) 0.0580(8) Uani 1 1 d . . . . .
H11 H 0.492552 0.138377 0.456311 0.070 Uiso 1 1 calc R . . . .
C1 C 0.8190(4) 0.30454(14) 0.2687(4) 0.0597(8) Uani 1 1 d . . . . .
H1A H 0.852451 0.340687 0.230762 0.089 Uiso 1 1 calc GR . . . .
H1B H 0.787465 0.276884 0.193592 0.089 Uiso 1 1 calc GR . . . .
H1C H 0.915995 0.289626 0.335775 0.089 Uiso 1 1 calc GR . . . .
C5 C 0.5794(5) 0.45664(14) 0.2160(4) 0.0669(9) Uani 1 1 d . . . . .
H5 H 0.467406 0.452498 0.162001 0.080 Uiso 1 1 calc R . . . .
C16 C -0.0885(4) 0.12859(14) 0.2035(3) 0.0613(8) Uani 1 1 d . . . . .
H16 H -0.096734 0.141613 0.111072 0.074 Uiso 1 1 calc R . . . .
C18 C -0.1863(4) 0.06583(15) 0.3705(4) 0.0697(9) Uani 1 1 d . . . . .
H18 H -0.260844 0.036495 0.391288 0.084 Uiso 1 1 calc R . . . .
C3 C 0.8400(5) 0.48858(16) 0.3095(4) 0.0733(10) Uani 1 1 d . . . . .
H3 H 0.939102 0.512358 0.328597 0.088 Uiso 1 1 calc R . . . .
C17 C -0.2021(4) 0.08588(16) 0.2345(4) 0.0710(10) Uani 1 1 d . . . . .
H17 H -0.288592 0.070863 0.163852 0.085 Uiso 1 1 calc R . . . .
C4 C 0.6917(6) 0.50152(14) 0.2109(4) 0.0786(11) Uani 1 1 d . . . . .
H4 H 0.673045 0.534244 0.153141 0.094 Uiso 1 1 calc R . . . .
C7 C 0.3359(4) 0.40683(16) 0.4690(4) 0.0774(11) Uani 1 1 d . . . . .
H7A H 0.378403 0.444396 0.446649 0.116 Uiso 1 1 calc GR . . . .
H7B H 0.336846 0.404428 0.568641 0.116 Uiso 1 1 calc GR . . . .
H7C H 0.217732 0.401498 0.418758 0.116 Uiso 1 1 calc GR . . . .

loop_
_atom_site_aniso_label
_atom_site_aniso_U_11
_atom_site_aniso_U_22
_atom_site_aniso_U_33
_atom_site_aniso_U_23
_atom_site_aniso_U_13
_atom_site_aniso_U_12
S1 0.0547(5) 0.0991(7) 0.0451(5) 0.0131(4) 0.0029(3) -0.0266(5)
N1 0.0394(11) 0.0458(13) 0.0528(14) 0.0047(11) 0.0116(10) 0.0029(10)
N2 0.0490(13) 0.0433(13) 0.0549(14) -0.0018(11) 0.0062(11) 0.0004(11)
N3 0.0587(16) 0.0677(18) 0.0758(18) 0.0049(15) 0.0096(14) -0.0182(14)
C2 0.0405(13) 0.0457(16) 0.0455(15) -0.0015(13) 0.0013(12) 0.0020(12)
C14 0.0357(13) 0.0490(15) 0.0501(16) 0.0024(13) 0.0075(11) -0.0009(12)
C8 0.0337(12) 0.0579(18) 0.0427(15) -0.0054(13) 0.0011(11) -0.0010(12)
C15 0.0443(14) 0.0540(17) 0.0481(16) 0.0034(13) 0.0085(13) 0.0003(13)
C13 0.0352(13) 0.0509(16) 0.0470(15) 0.0021(13) 0.0045(12) 0.0000(12)
C6 0.0398(14) 0.0573(18) 0.0500(16) -0.0121(14) 0.0051(12) 0.0028(13)
C9 0.0380(14) 0.076(2) 0.0432(15) -0.0077(15) 0.0096(12) -0.0034(14)
C12 0.0444(15) 0.0517(18) 0.074(2) 0.0034(15) 0.0201(14) 0.0067(14)
C19 0.0531(17) 0.0553(18) 0.067(2) 0.0072(15) 0.0162(15) -0.0033(15)
C10 0.0397(14) 0.066(2) 0.0460(16) -0.0002(14) 0.0031(12) -0.0109(14)
C11 0.0493(16) 0.0536(18) 0.071(2) 0.0055(15) 0.0094(15) -0.0035(15)
C1 0.0524(17) 0.0592(18) 0.073(2) 0.0058(16) 0.0277(16) 0.0079(15)
C5 0.080(2) 0.0471(18) 0.069(2) 0.0038(16) -0.0010(18) 0.0183(17)
C16 0.0605(18) 0.069(2) 0.0522(18) -0.0066(16) 0.0041(15) 0.0072(17)
C18 0.061(2) 0.059(2) 0.092(3) -0.0136(19) 0.0188(19) -0.0192(17)
C3 0.079(2) 0.059(2) 0.090(3) -0.009(2) 0.036(2) -0.0157(19)
C17 0.0566(19) 0.075(2) 0.077(2) -0.023(2) 0.0006(17) -0.0064(18)
C4 0.121(3) 0.0372(17) 0.083(3) 0.0045(17) 0.033(2) 0.008(2)
C7 0.062(2) 0.070(2) 0.104(3) -0.022(2) 0.026(2) 0.0078(18)

loop_
_atom_type_symbol
_atom_type_description
_atom_type_scat_dispersion_real
_atom_type_scat_dispersion_imag
_atom_type_scat_source
C C 0.0033 0.0016 'International Tables Vol C Tables 4.2.6.8 and 6.1.1.4'
H H 0.0000 0.0000 'International Tables Vol C Tables 4.2.6.8 and 6.1.1.4'
N N 0.0061 0.0033 'International Tables Vol C Tables 4.2.6.8 and 6.1.1.4'
S S 0.1246 0.1234 'International Tables Vol C Tables 4.2.6.8 and 6.1.1.4'

loop_
_geom_angle_atom_site_label_1
_geom_angle_atom_site_label_2
_geom_angle_atom_site_label_3
_geom_angle
_geom_angle_site_symmetry_1
_geom_angle_site_symmetry_3
_geom_angle_publ_flag
C14 S1 C10 103.42(13) . . ?
C2 N1 C1 126.7(2) . . ?
C13 N1 C2 107.6(2) . . ?
C13 N1 C1 125.7(2) . . ?
N3 N2 C2 120.7(2) . . ?
C5 N2 N3 111.3(3) . . ?
C5 N2 C2 127.9(3) . . ?
C3 N3 N2 104.1(3) . . ?
N1 C2 N2 120.3(2) . . ?
C6 C2 N1 111.3(2) . . ?
C6 C2 N2 128.4(3) . . ?
C15 C14 S1 124.6(2) . . ?
C15 C14 C19 119.4(3) . . ?
C19 C14 S1 115.9(2) . . ?
C13 C8 C6 108.3(2) . . ?
C13 C8 C9 118.4(3) . . ?
C9 C8 C6 133.4(3) . . ?
C14 C15 C16 120.0(3) . . ?
N1 C13 C8 107.8(2) . . ?
N1 C13 C12 129.7(2) . . ?
C12 C13 C8 122.4(3) . . ?
C2 C6 C8 104.9(2) . . ?
C2 C6 C7 127.8(3) . . ?
C8 C6 C7 127.3(3) . . ?
C10 C9 C8 119.6(3) . . ?
C11 C12 C13 117.6(3) . . ?
C18 C19 C14 120.0(3) . . ?
C9 C10 S1 120.7(2) . . ?
C9 C10 C11 120.7(3) . . ?
C11 C10 S1 118.6(2) . . ?
C12 C11 C10 121.2(3) . . ?
N2 C5 C4 107.1(3) . . ?
C15 C16 C17 120.4(3) . . ?
C17 C18 C19 120.7(3) . . ?
N3 C3 C4 111.9(3) . . ?
C18 C17 C16 119.5(3) . . ?
C5 C4 C3 105.6(3) . . ?

loop_
_geom_bond_atom_site_label_1
_geom_bond_atom_site_label_2
_geom_bond_distance
_geom_bond_site_symmetry_2
_geom_bond_publ_flag
S1 C14 1.772(3) . ?
S1 C10 1.776(3) . ?
N1 C2 1.386(3) . ?
N1 C13 1.369(3) . ?
N1 C1 1.461(3) . ?
N2 N3 1.368(3) . ?
N2 C2 1.401(3) . ?
N2 C5 1.344(4) . ?
N3 C3 1.318(4) . ?
C2 C6 1.365(4) . ?
C14 C15 1.380(4) . ?
C14 C19 1.393(4) . ?
C8 C13 1.403(4) . ?
C8 C6 1.431(4) . ?
C8 C9 1.410(4) . ?
C15 C16 1.382(4) . ?
C13 C12 1.394(4) . ?
C6 C7 1.486(4) . ?
C9 C10 1.359(4) . ?
C12 C11 1.368(4) . ?
C19 C18 1.374(4) . ?
C10 C11 1.418(4) . ?
C5 C4 1.352(5) . ?
C16 C17 1.382(4) . ?
C18 C17 1.372(5) . ?
C3 C4 1.382(5) . ?
